data_2108006
loop_
_publ_author_name
'Perdih, Franc'

_publ_section_title
;
 Cu^II^ and Zn^II^ \b-diketonate coordination polymers based on
 pyrimidin-2-amine, pyrazine and 1,2-bis(4-pyridyl)ethane
;
_journal_coeditor_code EB5048
_journal_issue 6
_journal_name_full 'Acta Crystallographica Section B'
_journal_page_first 828
_journal_page_last 835
_journal_paper_doi 10.1107/S2052520616014566
_journal_volume 72
_journal_year 2016
_chemical_formula_moiety 'C24 H16 F6 N2 O4 Zn'
_chemical_formula_sum 'C24 H16 F6 N2 O4 Zn'
_chemical_formula_weight 575.76
_space_group_crystal_system monoclinic
_space_group_IT_number 12
_space_group_name_Hall '-C 2y'
_space_group_name_H-M_alt 'C 1 2/m 1'
_symmetry_space_group_name_Hall '-C 2y'
_symmetry_space_group_name_H-M 'C 1 2/m 1'
_atom_sites_solution_hydrogens geom
_audit_creation_method SHELXL-2014/7
_cell_angle_alpha 90
_cell_angle_beta 121.311(5)
_cell_angle_gamma 90
_cell_formula_units_Z 2
_cell_length_a 16.8348(15)
_cell_length_b 7.2272(4)
_cell_length_c 12.2602(8)
_cell_measurement_reflns_used 1425
_cell_measurement_temperature 293(2)
_cell_measurement_theta_max 72.5790
_cell_measurement_theta_min 4.2020
_cell_volume 1274.43(17)
_computing_cell_refinement 'CrysAlis PRO (Agilent, 2013)'
_computing_data_collection 'CrysAlis PRO (Agilent, 2013)'
_computing_data_reduction 'CrysAlis PRO (Agilent, 2013)'
_computing_structure_refinement 'SHELXL-2014/7 (Sheldrick, 2015)'
_computing_structure_solution 'SIR97 (Altomare et al., 1999)'
_diffrn_ambient_temperature 293(2)
_diffrn_detector_area_resol_mean 10.4933
_diffrn_measured_fraction_theta_full 1.000
_diffrn_measured_fraction_theta_max 1.000
_diffrn_measurement_device_type 'SuperNova, Dual, Cu at zero, Atlas'
_diffrn_measurement_method '\w scans'
_diffrn_radiation_monochromator mirror
_diffrn_radiation_source 'SuperNova (Cu) X-ray Source'
_diffrn_radiation_type CuK\a
_diffrn_radiation_wavelength 1.54184
_diffrn_reflns_av_R_equivalents 0.0361
_diffrn_reflns_limit_h_max 20
_diffrn_reflns_limit_h_min -19
_diffrn_reflns_limit_k_max 4
_diffrn_reflns_limit_k_min -8
_diffrn_reflns_limit_l_max 14
_diffrn_reflns_limit_l_min -14
_diffrn_reflns_number 4190
_diffrn_reflns_theta_full 67.684
_diffrn_reflns_theta_max 70.069
_diffrn_reflns_theta_min 4.221
_exptl_absorpt_coefficient_mu 2.041
_exptl_absorpt_correction_T_max 1.00000
_exptl_absorpt_correction_T_min 0.03571
_exptl_absorpt_correction_type multi-scan
_exptl_absorpt_process_details
;
CrysAlisPro, Agilent Technologies,
Version 1.171.36.28 (release 01-02-2013 CrysAlis171 .NET)
Empirical absorption correction using spherical harmonics,
 implemented in SCALE3 ABSPACK scaling algorithm.
;
_exptl_crystal_colour colorless
_exptl_crystal_density_diffrn 1.500
_exptl_crystal_description plate
_exptl_crystal_F_000 580
_exptl_crystal_size_max 0.400
_exptl_crystal_size_mid 0.080
_exptl_crystal_size_min 0.050
_refine_diff_density_max 0.311
_refine_diff_density_min -0.341
_refine_ls_extinction_coef 0.0052(5)
_refine_ls_extinction_expression Fc^*^=kFc[1+0.001xFc^2^\l^3^/sin(2\q)]^-1/4^
_refine_ls_extinction_method 'SHELXL-2014/7 (Sheldrick, 2015)'
_refine_ls_goodness_of_fit_ref 1.048
_refine_ls_hydrogen_treatment constr
_refine_ls_matrix_type full
_refine_ls_number_parameters 123
_refine_ls_number_reflns 1315
_refine_ls_number_restraints 12
_refine_ls_restrained_S_all 1.063
_refine_ls_R_factor_all 0.0500
_refine_ls_R_factor_gt 0.0445
_refine_ls_shift/su_max 0.000
_refine_ls_shift/su_mean 0.000
_refine_ls_structure_factor_coef Fsqd
_refine_ls_weighting_details 'w=1/[\s^2^(Fo^2^)+(0.0681P)^2^+0.5567P] where P=(Fo^2^+2Fc^2^)/3'
_refine_ls_weighting_scheme calc
_refine_ls_wR_factor_gt 0.1140
_refine_ls_wR_factor_ref 0.1184
_reflns_number_gt 1188
_reflns_number_total 1315
_reflns_threshold_expression 'I > 2\s(I)'
_cod_data_source_file eb5048sup1.cif
_cod_data_source_block 4a
_cod_depositor_comments 'Adding full bibliography for 2108003--2108008.cif.'
_cod_database_code 2108006
_cod_database_fobs_code 2108006
_shelx_space_group_comment
;
The symmetry employed for this shelxl refinement is uniquely defined
by the following loop, which should always be used as a source of
symmetry information in preference to the above space-group names.
They are only intended as comments.
;
_shelx_estimated_absorpt_t_min 0.496
_shelx_estimated_absorpt_t_max 0.905

loop_
_space_group_symop_operation_xyz
'x, y, z'
'-x, y, -z'
'x+1/2, y+1/2, z'
'-x+1/2, y+1/2, -z'
'-x, -y, -z'
'x, -y, z'
'-x+1/2, -y+1/2, -z'
'x+1/2, -y+1/2, z'

loop_
_atom_site_type_symbol
_atom_site_label
_atom_site_fract_x
_atom_site_fract_y
_atom_site_fract_z
_atom_site_U_iso_or_equiv
_atom_site_adp_type
_atom_site_calc_flag
_atom_site_occupancy
_atom_site_disorder_assembly
_atom_site_disorder_group
Zn Zn1 0.0000 0.0000 0.0000 0.0516(3) Uani d 1 . .
F F1A -0.0943(5) 0.0000 0.3507(6) 0.228(6) Uani d 0.884(12) A 1
F F2A -0.1788(3) -0.1450(11) 0.1780(6) 0.222(4) Uani d 0.884(12) A 1
F F1B -0.191(2) 0.0000 0.158(3) 0.084(10) Uani d 0.116(12) A 2
F F2B -0.1003(19) -0.149(4) 0.316(3) 0.113(11) Uani d 0.116(12) A 2
O O1 -0.08021(17) 0.0000 0.0803(2) 0.0598(6) Uani d 1 . .
O O2 0.11637(17) 0.0000 0.1784(2) 0.0589(6) Uani d 1 . .
N N1 0.0000 0.3087(4) 0.0000 0.0530(7) Uani d 1 . .
C C1 -0.1234(5) 0.0000 0.2303(7) 0.149(4) Uani d 1 . .
C C2 -0.0467(3) 0.0000 0.1978(4) 0.0652(10) Uani d 1 A .
C C3 0.0434(3) 0.0000 0.2964(4) 0.0781(13) Uani d 1 . .
H H3 0.0539 0.0000 0.3788 0.094 Uiso calc 1 A .
C C4 0.1220(3) 0.0000 0.2840(3) 0.0551(8) Uani d 1 A .
C C5 0.2170(3) 0.0000 0.3984(4) 0.0651(10) Uani d 1 . .
C C6 0.2354(4) 0.0000 0.5219(4) 0.0930(16) Uani d 1 A .
H H6 0.1863 0.0000 0.5363 0.112 Uiso calc 1 . .
C C7 0.3254(5) 0.0000 0.6241(5) 0.117(2) Uani d 1 . .
H H7 0.3360 0.0000 0.7065 0.141 Uiso calc 1 A .
C C8 0.3973(5) 0.0000 0.6082(7) 0.130(3) Uani d 1 A .
H H8 0.4579 0.0000 0.6780 0.156 Uiso calc 1 . .
C C9 0.3803(5) 0.0000 0.4872(8) 0.182(4) Uani d 1 . .
H H9 0.4299 0.0000 0.4741 0.218 Uiso calc 1 A .
C C10 0.2901(4) 0.0000 0.3826(6) 0.123(3) Uani d 1 A .
H H10 0.2802 0.0000 0.3006 0.148 Uiso calc 1 . .
C C11 0.07138(18) 0.4049(4) 0.0124(3) 0.0604(6) Uani d 1 . .
H H11 0.1227 0.3421 0.0214 0.072 Uiso calc 1 . .

loop_
_atom_site_aniso_label
_atom_site_aniso_U_11
_atom_site_aniso_U_22
_atom_site_aniso_U_33
_atom_site_aniso_U_12
_atom_site_aniso_U_13
_atom_site_aniso_U_23
Zn1 0.0556(4) 0.0535(4) 0.0471(4) 0.000 0.0278(3) 0.000
F1A 0.137(5) 0.49(2) 0.105(4) 0.000 0.098(4) 0.000
F2A 0.147(4) 0.354(10) 0.211(6) -0.104(5) 0.125(4) -0.001(5)
F1B 0.064(12) 0.107(14) 0.102(13) 0.000 0.058(9) 0.000
F2B 0.114(13) 0.139(15) 0.125(14) -0.027(8) 0.089(10) 0.036(8)
O1 0.0561(14) 0.0669(15) 0.0573(14) 0.000 0.0301(12) 0.000
O2 0.0515(13) 0.0775(16) 0.0492(13) 0.000 0.0272(11) 0.000
N1 0.0522(15) 0.0473(14) 0.0566(16) 0.000 0.0262(13) 0.000
C1 0.076(4) 0.305(14) 0.080(4) 0.000 0.051(4) 0.000
C2 0.064(2) 0.077(2) 0.064(2) 0.000 0.0398(19) 0.000
C3 0.074(3) 0.118(4) 0.052(2) 0.000 0.039(2) 0.000
C4 0.062(2) 0.0521(18) 0.0498(18) 0.000 0.0285(16) 0.000
C5 0.064(2) 0.067(2) 0.052(2) 0.000 0.0214(18) 0.000
C6 0.094(4) 0.117(4) 0.052(2) 0.000 0.026(2) 0.000
C7 0.120(5) 0.122(5) 0.055(3) 0.000 0.008(3) 0.000
C8 0.085(4) 0.148(6) 0.087(4) 0.000 -0.005(3) 0.000
C9 0.062(4) 0.332(14) 0.111(6) 0.000 0.017(4) 0.000
C10 0.058(3) 0.222(8) 0.074(3) 0.000 0.022(2) 0.000
C11 0.0540(14) 0.0554(13) 0.0709(15) 0.0035(11) 0.0319(12) -0.0004(12)

loop_
_atom_type_symbol
_atom_type_description
_atom_type_scat_dispersion_real
_atom_type_scat_dispersion_imag
_atom_type_scat_source
C C 0.0181 0.0091 'International Tables Vol C Tables 4.2.6.8 and 6.1.1.4'
H H 0.0000 0.0000 'International Tables Vol C Tables 4.2.6.8 and 6.1.1.4'
F F 0.0727 0.0534 'International Tables Vol C Tables 4.2.6.8 and 6.1.1.4'
N N 0.0311 0.0180 'International Tables Vol C Tables 4.2.6.8 and 6.1.1.4'
O O 0.0492 0.0322 'International Tables Vol C Tables 4.2.6.8 and 6.1.1.4'
Zn Zn -1.5491 0.6778 'International Tables Vol C Tables 4.2.6.8 and 6.1.1.4'

loop_
_geom_angle_atom_site_label_1
_geom_angle_atom_site_label_2
_geom_angle_atom_site_label_3
_geom_angle_site_symmetry_1
_geom_angle_site_symmetry_3
_geom_angle
O2 Zn1 O2 . 5 180.0
O2 Zn1 O1 . 5 90.57(10)
O2 Zn1 O1 5 5 89.43(10)
O2 Zn1 O1 . . 89.43(10)
O2 Zn1 O1 5 . 90.57(10)
O1 Zn1 O1 5 . 180.0
O2 Zn1 N1 . 5 90.0
O2 Zn1 N1 5 5 90.0
O1 Zn1 N1 5 5 90.0
O1 Zn1 N1 . 5 90.0
O2 Zn1 N1 . . 90.0
O2 Zn1 N1 5 . 90.0
O1 Zn1 N1 5 . 90.0
O1 Zn1 N1 . . 90.0
N1 Zn1 N1 5 . 180.0
C2 O1 Zn1 . . 122.8(3)
C4 O2 Zn1 . . 128.7(2)
C11 N1 C11 . 2 116.8(3)
C11 N1 Zn1 . . 121.60(15)
C11 N1 Zn1 2 . 121.60(15)
F1A C1 F2A . . 107.8(4)
F1A C1 F2A . 6 107.8(4)
F2A C1 F2A . 6 104.5(9)
F1B C1 F2B . . 113.5(14)
F1B C1 F2B . 6 113.5(14)
F2B C1 F2B . 6 99(3)
F1B C1 C2 . . 119(2)
F1A C1 C2 . . 115.2(6)
F2A C1 C2 . . 110.5(4)
F2A C1 C2 6 . 110.5(4)
F2B C1 C2 . . 104.6(11)
F2B C1 C2 6 . 104.6(11)
O1 C2 C3 . . 130.8(4)
O1 C2 C1 . . 111.3(4)
C3 C2 C1 . . 117.9(4)
C2 C3 C4 . . 125.4(4)
C2 C3 H3 . . 117.3
C4 C3 H3 . . 117.3
O2 C4 C3 . . 122.9(4)
O2 C4 C5 . . 116.4(3)
C3 C4 C5 . . 120.7(4)
C10 C5 C6 . . 117.4(5)
C10 C5 C4 . . 118.9(4)
C6 C5 C4 . . 123.7(4)
C7 C6 C5 . . 120.8(6)
C7 C6 H6 . . 119.6
C5 C6 H6 . . 119.6
C8 C7 C6 . . 121.7(6)
C8 C7 H7 . . 119.1
C6 C7 H7 . . 119.1
C7 C8 C9 . . 118.1(6)
C7 C8 H8 . . 120.9
C9 C8 H8 . . 120.9
C8 C9 C10 . . 121.2(7)
C8 C9 H9 . . 119.4
C10 C9 H9 . . 119.4
C5 C10 C9 . . 120.8(7)
C5 C10 H10 . . 119.6
C9 C10 H10 . . 119.6
N1 C11 C11 . 6_565 121.60(15)
N1 C11 H11 . . 119.2
C11 C11 H11 6_565 . 119.2

loop_
_geom_bond_atom_site_label_1
_geom_bond_atom_site_label_2
_geom_bond_site_symmetry_2
_geom_bond_distance
Zn1 O2 . 2.042(2)
Zn1 O2 5 2.042(2)
Zn1 O1 5 2.043(3)
Zn1 O1 . 2.043(3)
Zn1 N1 5 2.231(3)
Zn1 N1 . 2.231(3)
F1A C1 . 1.291(9)
F2A C1 . 1.325(7)
F1B C1 . 1.02(3)
F2B C1 . 1.41(2)
O1 C2 . 1.244(5)
O2 C4 . 1.248(4)
N1 C11 . 1.327(3)
N1 C11 2 1.327(3)
C1 F2A 6 1.325(7)
C1 F2B 6 1.41(2)
C1 C2 . 1.536(7)
C2 C3 . 1.362(6)
C3 C4 . 1.409(6)
C3 H3 . 0.9300
C4 C5 . 1.481(5)
C5 C10 . 1.341(7)
C5 C6 . 1.379(6)
C6 C7 . 1.376(8)
C6 H6 . 0.9300
C7 C8 . 1.322(10)
C7 H7 . 0.9300
C8 C9 . 1.357(11)
C8 H8 . 0.9300
C9 C10 . 1.388(8)
C9 H9 . 0.9300
C10 H10 . 0.9300
C11 C11 6_565 1.374(5)
C11 H11 . 0.9300

loop_
_geom_torsion_atom_site_label_1
_geom_torsion_atom_site_label_2
_geom_torsion_atom_site_label_3
_geom_torsion_atom_site_label_4
_geom_torsion_site_symmetry_1
_geom_torsion_site_symmetry_4
_geom_torsion
Zn1 O1 C2 C3 . . 0.0000(10)
Zn1 O1 C2 C1 . . 180.0000(10)
F1B C1 C2 O1 . . 0.0000(10)
F1A C1 C2 O1 . . 180.0000(10)
F2A C1 C2 O1 . . 57.5(5)
F2A C1 C2 O1 6 . -57.5(5)
F2B C1 C2 O1 . . 128.2(13)
F2B C1 C2 O1 6 . -128.2(13)
F1B C1 C2 C3 . . 180.0000(10)
F1A C1 C2 C3 . . 0.0000(10)
F2A C1 C2 C3 . . -122.5(5)
F2A C1 C2 C3 6 . 122.5(5)
F2B C1 C2 C3 . . -51.8(13)
F2B C1 C2 C3 6 . 51.8(13)
O1 C2 C3 C4 . . 0.0000(10)
C1 C2 C3 C4 . . 180.000000
Zn1 O2 C4 C3 . . 0.0000(10)
Zn1 O2 C4 C5 . . 180.0000(10)
C2 C3 C4 O2 . . 0.0000(10)
C2 C3 C4 C5 . . 180.0000(10)
O2 C4 C5 C10 . . 0.0000(10)
C3 C4 C5 C10 . . 180.0000(10)
O2 C4 C5 C6 . . 180.0000(10)
C3 C4 C5 C6 . . 0.0000(10)
C10 C5 C6 C7 . . 0.000(2)
C4 C5 C6 C7 . . 180.000(2)
C5 C6 C7 C8 . . 0.000(2)
C6 C7 C8 C9 . . 0.000(2)
C7 C8 C9 C10 . . 0.000(3)
C6 C5 C10 C9 . . 0.000(2)
C4 C5 C10 C9 . . 180.000(2)
C8 C9 C10 C5 . . 0.000(2)
C11 N1 C11 C11 2 6_565 0.003000
Zn1 N1 C11 C11 . 6_565 180.002000
